data_4314504
loop_
_publ_author_name
'Daniel Schneidenbach'
'Sven Ammermann'
'Marc Debeaux'
'Andreas Freund'
'Mike Z\"ollner'
'Constantin Daniliuc'
'Peter G. Jones'
'Wolfgang Kowalsky'
'Hans-Hermann Johannes'

_publ_section_title
;
 Efficient and Long-Time Stable Red Iridium(III) Complexes for Organic
 Light-Emitting Diodes Based on Quinoxaline Ligands
;
_journal_name_full 'Inorganic Chemistry'
_journal_page_first 397
_journal_page_last 406
_journal_paper_doi 10.1021/ic9009898
_journal_volume 49
_journal_year 2010
_chemical_formula_sum 'C38 H30 Cl2 F2 Ir N5 O3'
_chemical_formula_weight 905.77
_chemical_name_systematic
;
 ?
;
_space_group_IT_number 14
_symmetry_cell_setting monoclinic
_symmetry_space_group_name_Hall '-P 2yn'
_symmetry_space_group_name_H-M 'P 1 21/n 1'
_atom_sites_solution_hydrogens geom
_atom_sites_solution_primary direct
_atom_sites_solution_secondary difmap
_audit_creation_method SHELXL-97
_cell_angle_alpha 90.00
_cell_angle_beta 94.325(6)
_cell_angle_gamma 90.00
_cell_formula_units_Z 4
_cell_length_a 10.4887(6)
_cell_length_b 8.2755(3)
_cell_length_c 39.004(2)
_cell_measurement_reflns_used 30782
_cell_measurement_temperature 100(2)
_cell_measurement_theta_max 29.1493
_cell_measurement_theta_min 2.4565
_cell_volume 3375.9(3)
_computing_cell_refinement
;
CrysAlis RED, Oxford Diffraction Ltd.,
Version 1.171.32.15 (release 10-01-2008 CrysAlis171 .NET)
(compiled Jan 10 2008,16:37:18)
;
_computing_data_collection
;
CrysAlis RED, Oxford Diffraction Ltd.,
Version 1.171.32.15 (release 10-01-2008 CrysAlis171 .NET)
(compiled Jan 10 2008,16:37:18)
;
_computing_data_reduction
;
CrysAlis RED, Oxford Diffraction Ltd.,
Version 1.171.32.15 (release 10-01-2008 CrysAlis171 .NET)
(compiled Jan 10 2008,16:37:18)
;
_computing_molecular_graphics 'Bruker XP'
_computing_publication_material SHELXL-97
_computing_structure_refinement 'SHELXL-97 (Sheldrick, 1997)'
_computing_structure_solution 'SHELXS-97 (Sheldrick, 1990)'
_diffrn_ambient_temperature 100(2)
_diffrn_detector_area_resol_mean 16.1057
_diffrn_measured_fraction_theta_full 0.998
_diffrn_measured_fraction_theta_max 0.998
_diffrn_measurement_device_type 'Oxford Diffraction Xcalibur S'
_diffrn_measurement_method \w-scan
_diffrn_radiation_monochromator graphite
_diffrn_radiation_source 'Enhance (Mo) X-ray Source'
_diffrn_radiation_type MoK\a
_diffrn_radiation_wavelength 0.71073
_diffrn_reflns_av_R_equivalents 0.0564
_diffrn_reflns_av_sigmaI/netI 0.0386
_diffrn_reflns_limit_h_max 13
_diffrn_reflns_limit_h_min -13
_diffrn_reflns_limit_k_max 10
_diffrn_reflns_limit_k_min -10
_diffrn_reflns_limit_l_max 49
_diffrn_reflns_limit_l_min -50
_diffrn_reflns_number 73795
_diffrn_reflns_theta_full 27.48
_diffrn_reflns_theta_max 27.48
_diffrn_reflns_theta_min 2.52
_exptl_absorpt_coefficient_mu 4.172
_exptl_absorpt_correction_T_max 1.00000
_exptl_absorpt_correction_T_min 0.85219
_exptl_absorpt_correction_type multi-scan
_exptl_absorpt_process_details
;
CrysAlis RED, Oxford Diffraction Ltd.,
Version 1.171.32.15 (release 10-01-2008 CrysAlis171 .NET)
(compiled Jan 10 2008,16:37:18)
;
_exptl_crystal_colour red
_exptl_crystal_density_diffrn 1.782
_exptl_crystal_density_method 'not measured'
_exptl_crystal_description prism
_exptl_crystal_F_000 1784
_exptl_crystal_size_max 0.30
_exptl_crystal_size_mid 0.06
_exptl_crystal_size_min 0.06
_refine_diff_density_max 1.089
_refine_diff_density_min -2.141
_refine_diff_density_rms 0.111
_refine_ls_extinction_method none
_refine_ls_goodness_of_fit_ref 1.085
_refine_ls_hydrogen_treatment 'OH free, rigid methyls, others riding'
_refine_ls_matrix_type full
_refine_ls_number_parameters 467
_refine_ls_number_reflns 7750
_refine_ls_number_restraints 0
_refine_ls_restrained_S_all 1.085
_refine_ls_R_factor_all 0.0418
_refine_ls_R_factor_gt 0.0292
_refine_ls_shift/su_max 0.002
_refine_ls_shift/su_mean 0.000
_refine_ls_structure_factor_coef Fsqd
_refine_ls_weighting_details 'calc w=1/[\s^2^(Fo^2^)+(0.0173P)^2^+4.2224P] where P=(Fo^2^+2Fc^2^)/3'
_refine_ls_weighting_scheme calc
_refine_ls_wR_factor_gt 0.0491
_refine_ls_wR_factor_ref 0.0509
_reflns_number_gt 6583
_reflns_number_total 7750
_reflns_threshold_expression >2sigma(I)
_cod_data_source_file ic9009898_si_001_2.cif
_cod_data_source_block amir
_cod_original_sg_symbol_H-M 'P 21/n'
_cod_database_code 4314504

loop_
_symmetry_equiv_pos_as_xyz
'x, y, z'
'-x+1/2, y+1/2, -z+1/2'
'-x, -y, -z'
'x-1/2, -y-1/2, z-1/2'

loop_
_atom_site_label
_atom_site_type_symbol
_atom_site_fract_x
_atom_site_fract_y
_atom_site_fract_z
_atom_site_U_iso_or_equiv
_atom_site_adp_type
_atom_site_occupancy
_atom_site_symmetry_multiplicity
_atom_site_calc_flag
_atom_site_refinement_flags
_atom_site_disorder_assembly
_atom_site_disorder_group
Ir Ir 0.695067(12) 0.340143(14) 0.111942(3) 0.00862(4) Uani 1 1 d . . .
N1 N 0.8071(3) 0.2032(3) 0.14656(7) 0.0107(6) Uani 1 1 d . . .
N2 N 1.0034(3) 0.0905(3) 0.19303(7) 0.0172(6) Uani 1 1 d . . .
N3 N 0.5896(2) 0.4626(3) 0.07366(6) 0.0089(5) Uani 1 1 d . . .
N4 N 0.4130(3) 0.6229(3) 0.02833(6) 0.0105(6) Uani 1 1 d . . .
N5 N 0.5849(3) 0.4763(3) 0.14695(6) 0.0112(6) Uani 1 1 d . . .
O1 O 0.8242(2) 0.5275(3) 0.13113(5) 0.0129(5) Uani 1 1 d . . .
O2 O 0.8383(2) 0.7572(3) 0.16083(6) 0.0228(6) Uani 1 1 d . . .
F1 F 0.90966(19) 0.2078(2) -0.00648(5) 0.0183(4) Uani 1 1 d . . .
F2 F 0.46133(18) -0.2412(2) 0.10807(5) 0.0145(4) Uani 1 1 d . . .
C1 C 0.9233(3) 0.1691(4) 0.13599(8) 0.0126(6) Uani 1 1 d . . .
C2 C 1.0255(3) 0.1249(4) 0.16131(9) 0.0150(7) Uani 1 1 d . . .
C3 C 0.8800(3) 0.0950(4) 0.20197(8) 0.0142(7) Uani 1 1 d . . .
C4 C 0.8522(4) 0.0403(4) 0.23462(9) 0.0224(8) Uani 1 1 d . . .
H4 H 0.9192 -0.0004 0.2500 0.027 Uiso 1 1 calc R . .
C5 C 0.7306(4) 0.0448(4) 0.24462(9) 0.0229(8) Uani 1 1 d . . .
H5 H 0.7128 0.0075 0.2668 0.027 Uiso 1 1 calc R . .
C6 C 0.6311(4) 0.1055(4) 0.22176(8) 0.0175(8) Uani 1 1 d . . .
H6 H 0.5460 0.1069 0.2285 0.021 Uiso 1 1 calc R . .
C7 C 0.6555(3) 0.1622(4) 0.19002(8) 0.0157(7) Uani 1 1 d . . .
H7 H 0.5879 0.2046 0.1751 0.019 Uiso 1 1 calc R . .
C8 C 0.7805(3) 0.1580(4) 0.17935(8) 0.0137(6) Uani 1 1 d . . .
C9 C 0.9307(3) 0.1829(4) 0.09882(8) 0.0110(6) Uani 1 1 d . . .
C10 C 0.8205(3) 0.2520(3) 0.08121(8) 0.0086(6) Uani 1 1 d . . .
C11 C 0.8163(3) 0.2622(4) 0.04531(8) 0.0110(7) Uani 1 1 d . . .
H11 H 0.7456 0.3114 0.0327 0.013 Uiso 1 1 calc R . .
C12 C 0.9155(3) 0.2002(4) 0.02866(8) 0.0130(7) Uani 1 1 d . . .
C13 C 1.0212(3) 0.1256(4) 0.04524(9) 0.0137(7) Uani 1 1 d . . .
H13 H 1.0870 0.0818 0.0326 0.016 Uiso 1 1 calc R . .
C14 C 1.0282(3) 0.1168(4) 0.08054(9) 0.0139(7) Uani 1 1 d . . .
H14 H 1.0993 0.0657 0.0926 0.017 Uiso 1 1 calc R . .
C15 C 1.1644(3) 0.1298(4) 0.15371(9) 0.0215(8) Uani 1 1 d . . .
H15A H 1.2175 0.1502 0.1750 0.032 Uiso 1 1 calc R . .
H15B H 1.1774 0.2164 0.1372 0.032 Uiso 1 1 calc R . .
H15C H 1.1884 0.0260 0.1440 0.032 Uiso 1 1 calc R . .
C16 C 0.4737(3) 0.3970(4) 0.06464(8) 0.0096(6) Uani 1 1 d . . .
C17 C 0.3812(3) 0.4893(4) 0.04320(8) 0.0105(7) Uani 1 1 d . . .
C18 C 0.5358(3) 0.6774(4) 0.03376(7) 0.0109(6) Uani 1 1 d . . .
C19 C 0.5704(3) 0.8179(4) 0.01649(8) 0.0135(7) Uani 1 1 d . . .
H19 H 0.5106 0.8678 0.0003 0.016 Uiso 1 1 calc R . .
C20 C 0.6897(3) 0.8832(4) 0.02287(8) 0.0156(7) Uani 1 1 d . . .
H20 H 0.7123 0.9794 0.0115 0.019 Uiso 1 1 calc R . .
C21 C 0.7788(3) 0.8072(4) 0.04638(8) 0.0161(7) Uani 1 1 d . . .
H21 H 0.8615 0.8531 0.0507 0.019 Uiso 1 1 calc R . .
C22 C 0.7492(3) 0.6688(4) 0.06322(8) 0.0134(6) Uani 1 1 d . . .
H22 H 0.8113 0.6179 0.0786 0.016 Uiso 1 1 calc R . .
C23 C 0.6252(3) 0.6022(4) 0.05750(8) 0.0101(6) Uani 1 1 d . . .
C24 C 0.4588(3) 0.2319(4) 0.07720(8) 0.0093(6) Uani 1 1 d . . .
C25 C 0.5653(3) 0.1752(4) 0.09845(7) 0.0091(6) Uani 1 1 d . . .
C26 C 0.5636(3) 0.0125(4) 0.10857(8) 0.0112(7) Uani 1 1 d . . .
H26 H 0.6330 -0.0312 0.1227 0.013 Uiso 1 1 calc R . .
C27 C 0.4612(3) -0.0832(4) 0.09806(8) 0.0109(7) Uani 1 1 d . . .
C28 C 0.3574(3) -0.0305(4) 0.07747(8) 0.0122(7) Uani 1 1 d . . .
H28 H 0.2885 -0.1009 0.0707 0.015 Uiso 1 1 calc R . .
C29 C 0.3573(3) 0.1285(4) 0.06704(8) 0.0118(7) Uani 1 1 d . . .
H29 H 0.2871 0.1687 0.0527 0.014 Uiso 1 1 calc R . .
C30 C 0.2420(3) 0.4459(4) 0.03791(9) 0.0147(7) Uani 1 1 d . . .
H30A H 0.1925 0.5421 0.0307 0.022 Uiso 1 1 calc R . .
H30B H 0.2123 0.4047 0.0595 0.022 Uiso 1 1 calc R . .
H30C H 0.2303 0.3626 0.0201 0.022 Uiso 1 1 calc R . .
C31 C 0.6468(3) 0.6056(4) 0.16113(8) 0.0132(7) Uani 1 1 d . . .
C32 C 0.5897(4) 0.7101(4) 0.18318(8) 0.0188(8) Uani 1 1 d . . .
H32 H 0.6358 0.7998 0.1930 0.023 Uiso 1 1 calc R . .
C33 C 0.4650(4) 0.6824(4) 0.19077(9) 0.0224(8) Uani 1 1 d . . .
H33 H 0.4246 0.7511 0.2062 0.027 Uiso 1 1 calc R . .
C34 C 0.3997(4) 0.5517(4) 0.17536(9) 0.0224(8) Uani 1 1 d . . .
H34 H 0.3131 0.5314 0.1796 0.027 Uiso 1 1 calc R . .
C35 C 0.4626(3) 0.4521(4) 0.15387(8) 0.0167(7) Uani 1 1 d . . .
H35 H 0.4178 0.3627 0.1435 0.020 Uiso 1 1 calc R . .
C36 C 0.7806(3) 0.6341(4) 0.15062(8) 0.0138(7) Uani 1 1 d . . .
C99 C 0.0815(4) 0.7036(4) 0.21056(9) 0.0264(9) Uani 1 1 d . . .
H99A H 0.1150 0.7475 0.1894 0.032 Uiso 1 1 calc R . .
H99B H -0.0025 0.7546 0.2133 0.032 Uiso 1 1 calc R . .
Cl2 Cl 0.06124(9) 0.49175(11) 0.20620(2) 0.0290(2) Uani 1 1 d . . .
Cl1 Cl 0.18781(10) 0.75293(14) 0.24631(3) 0.0376(3) Uani 1 1 d . . .
C98 C 1.1037(4) 0.6445(5) 0.10690(10) 0.0345(10) Uani 1 1 d . . .
H98A H 1.1963 0.6403 0.1052 0.052 Uiso 1 1 calc R . .
H98B H 1.0608 0.6657 0.0842 0.052 Uiso 1 1 calc R . .
H98C H 1.0742 0.5408 0.1155 0.052 Uiso 1 1 calc R . .
O99 O 1.0747(3) 0.7680(4) 0.12951(7) 0.0346(7) Uani 1 1 d . . .
H99 H 0.999(6) 0.750(8) 0.1386(16) 0.11(2) Uiso 1 1 d . . .

loop_
_atom_site_aniso_label
_atom_site_aniso_U_11
_atom_site_aniso_U_22
_atom_site_aniso_U_33
_atom_site_aniso_U_23
_atom_site_aniso_U_13
_atom_site_aniso_U_12
Ir 0.00795(6) 0.00779(6) 0.00996(6) 0.00003(6) -0.00039(4) 0.00014(6)
N1 0.0126(15) 0.0068(13) 0.0125(13) -0.0013(10) -0.0008(11) -0.0002(11)
N2 0.0195(17) 0.0140(14) 0.0168(15) -0.0040(12) -0.0064(12) 0.0044(13)
N3 0.0092(14) 0.0076(13) 0.0098(13) -0.0005(10) 0.0009(10) 0.0027(11)
N4 0.0124(14) 0.0080(14) 0.0110(13) -0.0003(10) 0.0002(11) 0.0006(11)
N5 0.0146(15) 0.0093(13) 0.0093(13) 0.0021(10) -0.0007(11) 0.0036(11)
O1 0.0135(12) 0.0116(11) 0.0135(11) -0.0007(9) -0.0003(9) 0.0008(10)
O2 0.0231(15) 0.0168(13) 0.0276(14) -0.0093(11) -0.0029(11) -0.0053(11)
F1 0.0229(11) 0.0210(10) 0.0116(9) 0.0000(8) 0.0049(8) 0.0048(9)
F2 0.0197(11) 0.0078(9) 0.0156(10) 0.0032(7) -0.0007(8) -0.0007(8)
C1 0.0124(16) 0.0068(15) 0.0181(16) -0.0008(14) -0.0028(12) -0.0021(14)
C2 0.0165(18) 0.0092(17) 0.0186(17) -0.0031(13) -0.0045(14) 0.0032(13)
C3 0.0188(19) 0.0092(15) 0.0136(16) -0.0041(13) -0.0051(14) 0.0025(14)
C4 0.030(2) 0.0210(19) 0.0149(17) -0.0021(15) -0.0070(16) 0.0055(17)
C5 0.037(2) 0.0199(19) 0.0118(17) -0.0002(14) 0.0013(16) 0.0036(17)
C6 0.024(2) 0.0149(17) 0.0146(17) -0.0028(13) 0.0054(15) -0.0006(15)
C7 0.0206(18) 0.0105(15) 0.0155(15) -0.0005(14) -0.0016(13) 0.0033(16)
C8 0.0197(17) 0.0076(14) 0.0134(15) -0.0035(14) -0.0013(13) 0.0001(15)
C9 0.0100(16) 0.0069(16) 0.0159(15) -0.0011(12) 0.0002(12) -0.0023(13)
C10 0.0084(16) 0.0034(15) 0.0139(15) -0.0005(12) -0.0002(12) -0.0014(12)
C11 0.0130(17) 0.0069(15) 0.0127(15) 0.0001(12) -0.0004(13) -0.0013(13)
C12 0.0181(18) 0.0066(16) 0.0144(16) -0.0020(12) 0.0022(13) -0.0043(13)
C13 0.0111(17) 0.0080(17) 0.0226(17) -0.0030(13) 0.0061(14) -0.0013(13)
C14 0.0085(17) 0.0107(17) 0.0221(17) -0.0019(13) -0.0019(13) -0.0008(13)
C15 0.0145(19) 0.027(2) 0.0223(18) -0.0048(15) -0.0062(14) 0.0023(15)
C16 0.0088(17) 0.0112(15) 0.0091(15) -0.0016(12) 0.0020(12) 0.0017(13)
C17 0.0131(17) 0.0074(15) 0.0110(15) -0.0029(12) 0.0008(13) 0.0002(13)
C18 0.0144(16) 0.0069(15) 0.0115(14) -0.0016(12) 0.0017(12) 0.0007(14)
C19 0.0202(18) 0.0068(16) 0.0136(15) 0.0019(12) 0.0016(13) 0.0025(14)
C20 0.023(2) 0.0101(16) 0.0141(16) 0.0024(12) 0.0037(14) -0.0040(14)
C21 0.0163(18) 0.0145(18) 0.0174(16) -0.0015(13) 0.0018(14) -0.0057(14)
C22 0.0129(16) 0.0122(16) 0.0147(15) -0.0024(14) -0.0015(12) -0.0004(15)
C23 0.0122(17) 0.0058(14) 0.0124(15) -0.0013(12) 0.0029(13) -0.0005(13)
C24 0.0108(17) 0.0082(15) 0.0092(15) -0.0005(12) 0.0022(12) 0.0019(13)
C25 0.0085(15) 0.0095(15) 0.0097(14) -0.0013(13) 0.0026(11) 0.0027(13)
C26 0.0094(16) 0.0130(16) 0.0111(15) 0.0007(13) 0.0000(12) 0.0044(13)
C27 0.0169(18) 0.0058(15) 0.0108(15) 0.0018(12) 0.0072(13) -0.0003(13)
C28 0.0101(17) 0.0110(16) 0.0159(16) -0.0014(13) 0.0034(13) -0.0035(13)
C29 0.0091(16) 0.0117(17) 0.0146(15) 0.0027(12) 0.0002(13) 0.0014(13)
C30 0.0093(17) 0.0144(17) 0.0200(17) 0.0039(14) -0.0009(14) 0.0006(14)
C31 0.0182(19) 0.0093(15) 0.0116(16) 0.0039(12) -0.0037(14) 0.0035(13)
C32 0.029(2) 0.0142(17) 0.0126(16) -0.0017(13) -0.0019(15) 0.0047(15)
C33 0.030(2) 0.019(2) 0.0185(17) -0.0028(15) 0.0076(15) 0.0098(17)
C34 0.020(2) 0.0215(19) 0.026(2) 0.0068(15) 0.0059(16) 0.0054(16)
C35 0.0182(19) 0.0166(17) 0.0154(17) 0.0043(14) 0.0010(14) 0.0023(15)
C36 0.0154(17) 0.0109(18) 0.0142(15) 0.0018(13) -0.0055(13) 0.0005(14)
C99 0.032(2) 0.024(2) 0.0230(19) -0.0018(15) -0.0024(17) -0.0032(17)
Cl2 0.0303(6) 0.0252(5) 0.0316(5) -0.0037(4) 0.0033(4) 0.0029(4)
Cl1 0.0310(6) 0.0526(7) 0.0282(5) -0.0078(5) -0.0037(4) -0.0082(5)
C98 0.028(2) 0.038(2) 0.038(2) -0.012(2) 0.0060(18) -0.003(2)
O99 0.039(2) 0.0346(17) 0.0314(16) -0.0075(13) 0.0111(14) -0.0117(15)

loop_
_atom_type_symbol
_atom_type_description
_atom_type_scat_dispersion_real
_atom_type_scat_dispersion_imag
_atom_type_scat_source
C C 0.0033 0.0016 'International Tables Vol C Tables 4.2.6.8 and 6.1.1.4'
H H 0.0000 0.0000 'International Tables Vol C Tables 4.2.6.8 and 6.1.1.4'
N N 0.0061 0.0033 'International Tables Vol C Tables 4.2.6.8 and 6.1.1.4'
O O 0.0106 0.0060 'International Tables Vol C Tables 4.2.6.8 and 6.1.1.4'
F F 0.0171 0.0103 'International Tables Vol C Tables 4.2.6.8 and 6.1.1.4'
Ir Ir -1.4442 7.9887 'International Tables Vol C Tables 4.2.6.8 and 6.1.1.4'
Cl Cl 0.1484 0.1585 'International Tables Vol C Tables 4.2.6.8 and 6.1.1.4'

loop_
_geom_angle_atom_site_label_1
_geom_angle_atom_site_label_2
_geom_angle_atom_site_label_3
_geom_angle
_geom_angle_site_symmetry_1
_geom_angle_site_symmetry_3
_geom_angle_publ_flag
C25 Ir C10 93.45(12) . . ?
C25 Ir N3 79.90(11) . . ?
C10 Ir N3 95.01(11) . . ?
C25 Ir N1 98.18(11) . . ?
C10 Ir N1 79.76(11) . . ?
N3 Ir N1 174.35(10) . . ?
C25 Ir O1 173.77(10) . . ?
C10 Ir O1 92.66(10) . . ?
N3 Ir O1 100.78(9) . . ?
N1 Ir O1 81.72(9) . . ?
C25 Ir N5 97.92(11) . . ?
C10 Ir N5 168.50(11) . . ?
N3 Ir N5 85.31(9) . . ?
N1 Ir N5 100.25(10) . . ?
O1 Ir N5 76.01(9) . . ?
C1 N1 C8 118.6(3) . . ?
C1 N1 Ir 113.5(2) . . ?
C8 N1 Ir 127.6(2) . . ?
C2 N2 C3 118.3(3) . . ?
C16 N3 C23 119.0(3) . . ?
C16 N3 Ir 114.5(2) . . ?
C23 N3 Ir 126.5(2) . . ?
C17 N4 C18 118.7(3) . . ?
C35 N5 C31 118.2(3) . . ?
C35 N5 Ir 127.6(2) . . ?
C31 N5 Ir 114.0(2) . . ?
C36 O1 Ir 117.5(2) . . ?
N1 C1 C2 119.0(3) . . ?
N1 C1 C9 113.9(3) . . ?
C2 C1 C9 127.2(3) . . ?
N2 C2 C1 121.7(3) . . ?
N2 C2 C15 115.7(3) . . ?
C1 C2 C15 122.3(3) . . ?
N2 C3 C4 119.3(3) . . ?
N2 C3 C8 121.3(3) . . ?
C4 C3 C8 119.4(3) . . ?
C5 C4 C3 120.9(3) . . ?
C4 C5 C6 119.5(3) . . ?
C7 C6 C5 121.0(3) . . ?
C6 C7 C8 120.2(3) . . ?
N1 C8 C7 121.7(3) . . ?
N1 C8 C3 119.1(3) . . ?
C7 C8 C3 119.0(3) . . ?
C14 C9 C10 120.7(3) . . ?
C14 C9 C1 124.7(3) . . ?
C10 C9 C1 114.2(3) . . ?
C11 C10 C9 118.1(3) . . ?
C11 C10 Ir 127.5(2) . . ?
C9 C10 Ir 114.1(2) . . ?
C12 C11 C10 119.0(3) . . ?
C11 C12 F1 118.7(3) . . ?
C11 C12 C13 123.8(3) . . ?
F1 C12 C13 117.5(3) . . ?
C14 C13 C12 118.1(3) . . ?
C13 C14 C9 120.2(3) . . ?
N3 C16 C17 119.2(3) . . ?
N3 C16 C24 113.8(3) . . ?
C17 C16 C24 127.0(3) . . ?
N4 C17 C16 121.4(3) . . ?
N4 C17 C30 114.8(3) . . ?
C16 C17 C30 123.7(3) . . ?
N4 C18 C19 118.2(3) . . ?
N4 C18 C23 121.9(3) . . ?
C19 C18 C23 119.8(3) . . ?
C20 C19 C18 120.3(3) . . ?
C19 C20 C21 119.7(3) . . ?
C22 C21 C20 121.6(3) . . ?
C21 C22 C23 119.3(3) . . ?
N3 C23 C18 118.7(3) . . ?
N3 C23 C22 122.1(3) . . ?
C18 C23 C22 119.2(3) . . ?
C29 C24 C25 120.8(3) . . ?
C29 C24 C16 125.0(3) . . ?
C25 C24 C16 113.9(3) . . ?
C26 C25 C24 117.1(3) . . ?
C26 C25 Ir 127.8(2) . . ?
C24 C25 Ir 115.1(2) . . ?
C27 C26 C25 119.7(3) . . ?
F2 C27 C26 119.0(3) . . ?
F2 C27 C28 117.1(3) . . ?
C26 C27 C28 124.0(3) . . ?
C27 C28 C29 117.3(3) . . ?
C28 C29 C24 121.1(3) . . ?
N5 C31 C32 122.1(3) . . ?
N5 C31 C36 116.2(3) . . ?
C32 C31 C36 121.7(3) . . ?
C33 C32 C31 119.3(3) . . ?
C32 C33 C34 118.6(3) . . ?
C35 C34 C33 119.0(3) . . ?
N5 C35 C34 122.6(3) . . ?
O2 C36 O1 125.1(3) . . ?
O2 C36 C31 118.9(3) . . ?
O1 C36 C31 116.0(3) . . ?
Cl1 C99 Cl2 111.6(2) . . ?

loop_
_geom_bond_atom_site_label_1
_geom_bond_atom_site_label_2
_geom_bond_distance
_geom_bond_site_symmetry_2
_geom_bond_publ_flag
Ir C25 1.971(3) . ?
Ir C10 1.985(3) . ?
Ir N3 2.057(2) . ?
Ir N1 2.062(3) . ?
Ir O1 2.156(2) . ?
Ir N5 2.170(3) . ?
N1 C1 1.345(4) . ?
N1 C8 1.381(4) . ?
N2 C2 1.307(4) . ?
N2 C3 1.366(4) . ?
N3 C16 1.353(4) . ?
N3 C23 1.381(4) . ?
N4 C17 1.304(4) . ?
N4 C18 1.366(4) . ?
N5 C35 1.345(4) . ?
N5 C31 1.348(4) . ?
O1 C36 1.271(4) . ?
O2 C36 1.236(4) . ?
F1 C12 1.369(3) . ?
F2 C27 1.364(3) . ?
C1 C2 1.448(4) . ?
C1 C9 1.462(4) . ?
C2 C15 1.509(5) . ?
C3 C4 1.402(5) . ?
C3 C8 1.414(4) . ?
C4 C5 1.363(5) . ?
C5 C6 1.413(5) . ?
C6 C7 1.366(4) . ?
C7 C8 1.406(5) . ?
C9 C14 1.401(5) . ?
C9 C10 1.419(4) . ?
C10 C11 1.400(4) . ?
C11 C12 1.368(5) . ?
C12 C13 1.386(5) . ?
C13 C14 1.375(5) . ?
C16 C17 1.449(4) . ?
C16 C24 1.464(4) . ?
C17 C30 1.503(4) . ?
C18 C19 1.405(4) . ?
C18 C23 1.412(4) . ?
C19 C20 1.369(5) . ?
C20 C21 1.408(5) . ?
C21 C22 1.367(4) . ?
C22 C23 1.415(4) . ?
C24 C29 1.400(4) . ?
C24 C25 1.419(4) . ?
C25 C26 1.404(4) . ?
C26 C27 1.372(4) . ?
C27 C28 1.374(4) . ?
C28 C29 1.378(4) . ?
C31 C32 1.387(5) . ?
C31 C36 1.510(5) . ?
C32 C33 1.382(5) . ?
C33 C34 1.392(5) . ?
C34 C35 1.379(5) . ?
C99 Cl1 1.766(4) . ?
C99 Cl2 1.773(4) . ?
C98 O99 1.398(5) . ?

loop_
_geom_hbond_atom_site_label_D
_geom_hbond_atom_site_label_H
_geom_hbond_atom_site_label_A
_geom_hbond_distance_DH
_geom_hbond_distance_HA
_geom_hbond_distance_DA
_geom_hbond_angle_DHA
_geom_hbond_site_symmetry_A
O99 H99 O2 0.90(7) 1.96(7) 2.846(4) 168(6) .
